data_7234465
loop_
_publ_author_name
'Yanhua Lan'
'Svetlana Klyatskaya'
'Mario Ruben'
'Olaf Fuhr'
'Wolfgang Wernsdorfer'
'Andrea Candini'
'Valdis Corradini'
'Alberto Lodi Rizzini'
'Umberto del Pennino'
'Filippo Troiani'
'Loic Joly'
'David Klar'
'Heiko Wende'
'Marco Affronte'

_publ_section_title
;
 Magnetic interplay between two different lanthanides in a
 tris-phthalocyaninato complex: a viable synthetic route and detailed
 investigation in the bulk and on the surface
;
_journal_name_full 'Journal of Materials Chemistry C'
_journal_page_first 9794
_journal_page_last 9801
_journal_paper_doi 10.1039/C5TC02011E
_journal_volume 3
_journal_year 2015
_chemical_formula_moiety 'C144 H144 Dy N24 Tb, C6 H14'
_chemical_formula_sum 'C150 H158 Dy N24 Tb'
_chemical_formula_weight 2618.41
_space_group_crystal_system monoclinic
_space_group_IT_number 14
_space_group_name_Hall '-P 2ybc'
_space_group_name_H-M_alt 'P 1 21/c 1'
_atom_sites_solution_hydrogens geom
_cell_angle_alpha 90
_cell_angle_beta 109.148(2)
_cell_angle_gamma 90
_cell_formula_units_Z 4
_cell_length_a 26.4588(6)
_cell_length_b 20.8628(6)
_cell_length_c 24.7745(7)
_cell_measurement_reflns_used 34820
_cell_measurement_temperature 180(2)
_cell_measurement_theta_max 25.07
_cell_measurement_theta_min 1.99
_cell_volume 12919.0(6)
_computing_cell_refinement 'STOE X-AREA'
_computing_data_collection 'STOE X-AREA'
_computing_data_reduction 'STOE X-RED'
_computing_structure_refinement 'SHELXL-2013 (Sheldrick, 2013)'
_computing_structure_solution 'SHELXS-2013 (Sheldrick, 2013)'
_diffrn_ambient_temperature 180(2)
_diffrn_detector 'image plate (34 cm diameter)'
_diffrn_detector_area_resol_mean 6.67
_diffrn_detector_type STOE
_diffrn_measured_fraction_theta_full 0.912
_diffrn_measured_fraction_theta_max 0.970
_diffrn_measurement_details ' 160 frames, detector distance = 140 mm'
_diffrn_measurement_device '2-circle goniometer'
_diffrn_measurement_device_type 'STOE IPDS 2T'
_diffrn_measurement_method 'rotation method'
_diffrn_radiation_collimation '0.5 mm diameter, monocapillary'
_diffrn_radiation_monochromator 'plane graphite'
_diffrn_radiation_polarisn_norm 0
_diffrn_radiation_type 'Mo K\a'
_diffrn_radiation_wavelength 0.71073
_diffrn_reflns_av_R_equivalents 0.0460
_diffrn_reflns_av_unetI/netI 0.0797
_diffrn_reflns_Laue_measured_fraction_full 0.912
_diffrn_reflns_Laue_measured_fraction_max 0.970
_diffrn_reflns_limit_h_max 25
_diffrn_reflns_limit_h_min -30
_diffrn_reflns_limit_k_max 23
_diffrn_reflns_limit_k_min -24
_diffrn_reflns_limit_l_max 29
_diffrn_reflns_limit_l_min -29
_diffrn_reflns_number 50953
_diffrn_reflns_point_group_measured_fraction_full 0.912
_diffrn_reflns_point_group_measured_fraction_max 0.970
_diffrn_reflns_theta_full 25.242
_diffrn_reflns_theta_max 24.702
_diffrn_reflns_theta_min 2.116
_diffrn_source 'sealed X-ray tube, 12 x 0.4 mm long-fine focus'
_diffrn_source_current 40
_diffrn_source_power 2.000
_diffrn_source_voltage 50
_exptl_absorpt_coefficient_mu 1.179
_exptl_absorpt_correction_T_max 0.8905
_exptl_absorpt_correction_T_min 0.6723
_exptl_absorpt_correction_type integration
_exptl_crystal_density_diffrn 1.346
_exptl_crystal_description plate
_exptl_crystal_F_000 5428
_exptl_crystal_size_max 0.23
_exptl_crystal_size_mid 0.20
_exptl_crystal_size_min 0.09
_refine_diff_density_max 0.736
_refine_diff_density_min -0.605
_refine_diff_density_rms 0.071
_refine_ls_extinction_coef 0.00056(3)
_refine_ls_extinction_expression Fc^*^=kFc[1+0.001xFc^2^\l^3^/sin(2\q)]^-1/4^
_refine_ls_extinction_method SHELXL
_refine_ls_goodness_of_fit_ref 0.849
_refine_ls_hydrogen_treatment constr
_refine_ls_matrix_type full
_refine_ls_number_parameters 1533
_refine_ls_number_reflns 21335
_refine_ls_number_restraints 44
_refine_ls_restrained_S_all 0.851
_refine_ls_R_factor_all 0.0824
_refine_ls_R_factor_gt 0.0392
_refine_ls_shift/su_max 0.040
_refine_ls_shift/su_mean 0.000
_refine_ls_structure_factor_coef Fsqd
_refine_ls_weighting_details
;
 w=1/[\s^2^(Fo^2^)+(0.0502P)^2^]
 where P=(Fo^2^+2Fc^2^)/3
;
_refine_ls_weighting_scheme calc
_refine_ls_wR_factor_gt 0.0865
_refine_ls_wR_factor_ref 0.0961
_reflns_Friedel_coverage 0.000
_reflns_Friedel_fraction_full .
_reflns_Friedel_fraction_max .
_reflns_number_gt 12466
_reflns_number_total 21335
_reflns_threshold_expression 'I > 2\s(I)'
_cod_data_source_file J-Mater-Chem-C-2015-3-9794.cif
_cod_data_source_block SK450-2-3
_cod_original_sg_symbol_Hall -P2ybc
_cod_original_sg_symbol_H-M P2(1)/c
_cod_database_code 7234465
_shelx_space_group_comment
;
The symmetry employed for this shelxl refinement is uniquely defined
by the following loop, which should always be used as a source of
symmetry information in preference to the above space-group names.
They are only intended as comments.
;
_shelxl_version_number 2013-2

loop_
_space_group_symop_operation_xyz
'x, y, z'
'-x, y+1/2, -z+1/2'
'-x, -y, -z'
'x, -y-1/2, z-1/2'

loop_
_atom_site_label
_atom_site_type_symbol
_atom_site_fract_x
_atom_site_fract_y
_atom_site_fract_z
_atom_site_U_iso_or_equiv
_atom_site_adp_type
_atom_site_occupancy
_atom_site_site_symmetry_order
_atom_site_calc_flag
_atom_site_refinement_flags_posn
_atom_site_refinement_flags_adp
_atom_site_refinement_flags_occupancy
_atom_site_disorder_assembly
_atom_site_disorder_group
Tb1 Tb 0.28720(2) 0.86831(2) 0.46017(2) 0.03794(8) Uani 1 1 d . . . . .
Dy1 Dy 0.21152(2) 0.87503(2) 0.55279(2) 0.04259(8) Uani 1 1 d . . . . .
N1 N 0.25459(18) 0.82093(17) 0.36957(16) 0.0433(10) Uani 1 1 d . . . . .
N2 N 0.20935(19) 0.91214(19) 0.31392(15) 0.0453(11) Uani 1 1 d . . . . .
N3 N 0.28479(18) 0.94947(17) 0.39331(15) 0.0415(10) Uani 1 1 d . . . . .
N4 N 0.35569(19) 1.02011(18) 0.44843(16) 0.0451(11) Uani 1 1 d . . . . .
N5 N 0.37379(17) 0.91081(17) 0.48408(15) 0.0409(10) Uani 1 1 d . . . . .
N6 N 0.42445(18) 0.81926(19) 0.53409(16) 0.0437(10) Uani 1 1 d . . . . .
N7 N 0.34396(18) 0.78275(17) 0.45989(16) 0.0437(10) Uani 1 1 d . . . . .
N8 N 0.28303(19) 0.71085(19) 0.39163(17) 0.0484(11) Uani 1 1 d . . . . .
N9 N 0.18412(17) 0.8774(2) 0.44232(14) 0.0462(10) Uani 1 1 d . . . . .
N10 N 0.1763(2) 0.9923(2) 0.42899(18) 0.0573(13) Uani 1 1 d . . . . .
N11 N 0.25524(19) 0.96354(18) 0.50950(16) 0.0468(11) Uani 1 1 d . . . . .
N12 N 0.3372(2) 0.9773(2) 0.58914(18) 0.0515(12) Uani 1 1 d . . . . .
N13 N 0.31322(17) 0.86481(18) 0.57230(14) 0.0412(9) Uani 1 1 d . . . . .
N14 N 0.31994(19) 0.74937(19) 0.58636(16) 0.0445(11) Uani 1 1 d . . . . .
N15 N 0.24247(18) 0.77903(18) 0.50476(16) 0.0430(10) Uani 1 1 d . . . . .
N16 N 0.1616(2) 0.7648(2) 0.42458(17) 0.0518(12) Uani 1 1 d . . . . .
N17 N 0.13184(18) 0.8176(2) 0.53612(16) 0.0482(11) Uani 1 1 d . . . . .
N18 N 0.0669(2) 0.8926(2) 0.47797(17) 0.0565(12) Uani 1 1 d . . . . .
N19 N 0.1437(2) 0.9509(2) 0.54090(17) 0.0506(11) Uani 1 1 d . . . . .
N20 N 0.1945(2) 1.0394(2) 0.59557(19) 0.0590(13) Uani 1 1 d . . . . .
N21 N 0.23630(19) 0.9387(2) 0.63532(16) 0.0500(12) Uani 1 1 d . . . . .
N22 N 0.28957(19) 0.8631(2) 0.70598(15) 0.0513(11) Uani 1 1 d . . . . .
N23 N 0.22391(18) 0.8051(2) 0.63057(16) 0.0472(11) Uani 1 1 d . . . . .
N24 N 0.1666(2) 0.7174(2) 0.58365(18) 0.0516(11) Uani 1 1 d . . . . .
C1 C 0.2517(2) 0.7559(2) 0.35936(19) 0.0452(13) Uani 1 1 d . . . . .
C2 C 0.2083(2) 0.7425(2) 0.3066(2) 0.0481(13) Uani 1 1 d . . . . .
C3 C 0.1880(3) 0.6860(2) 0.2770(2) 0.0544(15) Uani 1 1 d . . . . .
H3 H 0.2032 0.6456 0.2909 0.065 Uiso 1 1 calc R U . . .
C4 C 0.1451(3) 0.6904(3) 0.2268(2) 0.0542(15) Uani 1 1 d . . . . .
C5 C 0.1218(3) 0.7504(3) 0.2064(2) 0.0568(15) Uani 1 1 d . . . . .
C6 C 0.1429(2) 0.8060(3) 0.2353(2) 0.0524(14) Uani 1 1 d . . . . .
H6 H 0.1279 0.8466 0.2215 0.063 Uiso 1 1 calc R U . . .
C7 C 0.1867(2) 0.8011(2) 0.28530(19) 0.0468(13) Uani 1 1 d . . . . .
C8 C 0.2170(2) 0.8502(2) 0.3247(2) 0.0471(13) Uani 1 1 d . . . . .
C9 C 0.2412(2) 0.9571(2) 0.3435(2) 0.0471(13) Uani 1 1 d . . . . .
C10 C 0.2385(2) 1.0233(2) 0.3261(2) 0.0504(14) Uani 1 1 d . . . . .
C11 C 0.2037(3) 1.0567(3) 0.2808(2) 0.0630(17) Uani 1 1 d . . . . .
H11 H 0.1737 1.0356 0.2548 0.076 Uiso 1 1 calc R U . . .
C12 C 0.2127(3) 1.1210(3) 0.2735(2) 0.0754(18) Uani 1 1 d . . . . .
C13 C 0.2565(3) 1.1527(3) 0.3124(3) 0.0748(19) Uani 1 1 d . . . . .
C14 C 0.2912(2) 1.1190(2) 0.3580(2) 0.0620(16) Uani 1 1 d . . . . .
H14 H 0.3210 1.1401 0.3842 0.074 Uiso 1 1 calc R U . . .
C15 C 0.2822(2) 1.0547(2) 0.3650(2) 0.0519(14) Uani 1 1 d . . . . .
C16 C 0.3106(2) 1.0074(2) 0.4066(2) 0.0452(13) Uani 1 1 d . . . . .
C17 C 0.3858(2) 0.9756(2) 0.4833(2) 0.0449(13) Uani 1 1 d . . . . .
C18 C 0.4368(2) 0.9884(2) 0.52607(19) 0.0423(12) Uani 1 1 d . . . . .
C19 C 0.4652(2) 1.0448(2) 0.5438(2) 0.0480(13) Uani 1 1 d . . . . .
H19 H 0.4518 1.0843 0.5256 0.058 Uiso 1 1 calc R U . . .
C20 C 0.5134(2) 1.0429(2) 0.5881(2) 0.0461(13) Uani 1 1 d . . . . .
C21 C 0.5334(2) 0.9828(3) 0.6145(2) 0.0504(13) Uani 1 1 d . . . . .
C22 C 0.5052(2) 0.9269(2) 0.5952(2) 0.0490(13) Uani 1 1 d . . . . .
H22 H 0.5189 0.8868 0.6119 0.059 Uiso 1 1 calc R U . . .
C23 C 0.4569(2) 0.9301(2) 0.55112(19) 0.0439(12) Uani 1 1 d . . . . .
C24 C 0.4173(2) 0.8818(2) 0.52296(18) 0.0436(12) Uani 1 1 d . . . . .
C25 C 0.3908(2) 0.7740(2) 0.5039(2) 0.0430(13) Uani 1 1 d . . . . .
C26 C 0.4006(2) 0.7056(2) 0.5141(2) 0.0485(13) Uani 1 1 d . . . . .
C27 C 0.4386(3) 0.6716(2) 0.5571(2) 0.0588(15) Uani 1 1 d . . . . .
H27 H 0.4670 0.6933 0.5848 0.071 Uiso 1 1 calc R U . . .
C28 C 0.4342(3) 0.6058(3) 0.5585(3) 0.0696(18) Uani 1 1 d . . . . .
C29 C 0.3924(3) 0.5735(2) 0.5162(3) 0.0687(18) Uani 1 1 d . . . . .
C30 C 0.3560(3) 0.6076(2) 0.4730(2) 0.0593(15) Uani 1 1 d . . . . .
H30 H 0.3288 0.5861 0.4437 0.071 Uiso 1 1 calc R U . . .
C31 C 0.3598(2) 0.6742(2) 0.4729(2) 0.0498(14) Uani 1 1 d . . . . .
C32 C 0.3251(2) 0.7231(2) 0.4378(2) 0.0485(14) Uani 1 1 d . . . . .
C33 C 0.1200(3) 0.6305(3) 0.1926(2) 0.0662(16) Uani 1 1 d . . . . .
H33A H 0.0811 0.6313 0.1863 0.079 Uiso 1 1 calc R U . . .
H33B H 0.1247 0.6332 0.1546 0.079 Uiso 1 1 calc R U . . .
C34 C 0.1417(3) 0.5668(3) 0.2189(2) 0.0667(17) Uani 1 1 d . . . . .
H34A H 0.1397 0.5644 0.2580 0.080 Uiso 1 1 calc R U . . .
H34B H 0.1798 0.5632 0.2217 0.080 Uiso 1 1 calc R U . . .
C35 C 0.1104(3) 0.5112(3) 0.1835(2) 0.0617(16) Uani 1 1 d . . . . .
H35A H 0.0725 0.5151 0.1811 0.074 Uiso 1 1 calc R U . . .
H35B H 0.1118 0.5148 0.1441 0.074 Uiso 1 1 calc R U . . .
C36 C 0.1306(3) 0.4452(3) 0.2068(2) 0.0711(18) Uani 1 1 d . . . . .
H36A H 0.1689 0.4418 0.2106 0.085 Uiso 1 1 calc R U . . .
H36B H 0.1277 0.4409 0.2455 0.085 Uiso 1 1 calc R U . . .
C37 C 0.1011(3) 0.3912(3) 0.1706(2) 0.0689(17) Uani 1 1 d . . . . .
H37B H 0.1039 0.3952 0.1318 0.083 Uiso 1 1 calc R U . . .
H37A H 0.0627 0.3941 0.1668 0.083 Uiso 1 1 calc R U . . .
C38 C 0.1223(4) 0.3264(3) 0.1950(3) 0.116(3) Uani 1 1 d . . . . .
H38C H 0.0996 0.2926 0.1720 0.139 Uiso 1 1 calc R U . . .
H38B H 0.1222 0.3235 0.2345 0.139 Uiso 1 1 calc R U . . .
H38A H 0.1590 0.3212 0.1945 0.139 Uiso 1 1 calc R U . . .
C39 C 0.0726(3) 0.7546(3) 0.1533(2) 0.0756(19) Uani 1 1 d . . . . .
H39A H 0.0825 0.7379 0.1207 0.091 Uiso 1 1 calc R U . A 1
H39B H 0.0452 0.7254 0.1587 0.091 Uiso 1 1 calc R U . A 1
C40A C 0.0476(4) 0.8182(5) 0.1369(4) 0.050(3) Uiso 0.5 1 d D . P B 1
H40A H 0.0718 0.8456 0.1239 0.060 Uiso 0.5 1 calc R U P B 1
H40B H 0.0425 0.8387 0.1708 0.060 Uiso 0.5 1 calc R U P B 1
C41A C -0.0069(6) 0.8133(7) 0.0892(6) 0.073(4) Uiso 0.5 1 d D . P B 1
H41A H -0.0021 0.7911 0.0558 0.088 Uiso 0.5 1 calc R U P B 1
H41B H -0.0315 0.7873 0.1028 0.088 Uiso 0.5 1 calc R U P B 1
C42A C -0.0314(11) 0.8785(10) 0.0708(10) 0.177(9) Uiso 0.5 1 d D . P B 1
H42B H -0.0686 0.8686 0.0470 0.213 Uiso 0.5 1 calc R U P B 1
H42A H -0.0136 0.8936 0.0437 0.213 Uiso 0.5 1 calc R U P B 1
C43A C -0.037(2) 0.9422(16) 0.104(2) 0.40(2) Uiso 0.5 1 d D . P B 1
H43B H -0.0033 0.9528 0.1347 0.483 Uiso 0.5 1 calc R U P B 1
H43A H -0.0484 0.9791 0.0778 0.483 Uiso 0.5 1 calc R U P B 1
C44A C -0.0824(19) 0.923(2) 0.130(2) 0.40(2) Uiso 0.5 1 d D . P B 1
H44A H -0.0726 0.8826 0.1512 0.483 Uiso 0.5 1 calc R U P B 1
H44B H -0.1164 0.9175 0.0990 0.483 Uiso 0.5 1 calc R U P B 1
H44C H -0.0861 0.9568 0.1559 0.483 Uiso 0.5 1 calc R U P B 1
C40B C 0.0266(10) 0.7816(11) 0.1559(9) 0.154(8) Uiso 0.5 1 d D . P B 2
H40C H 0.0369 0.8229 0.1762 0.185 Uiso 0.5 1 calc R U P B 2
H40D H 0.0138 0.7538 0.1811 0.185 Uiso 0.5 1 calc R U P B 2
C41B C -0.0233(12) 0.7959(16) 0.1021(12) 0.202(13) Uiso 0.5 1 d D . P B 2
H41C H -0.0262 0.7586 0.0765 0.242 Uiso 0.5 1 calc R U P B 2
H41D H -0.0127 0.8326 0.0829 0.242 Uiso 0.5 1 calc R U P B 2
C42B C -0.0819(16) 0.811(2) 0.0999(19) 0.405(18) Uiso 0.5 1 d D . P B 2
H42C H -0.0825 0.8516 0.1199 0.486 Uiso 0.5 1 calc R U P B 2
H42D H -0.0944 0.7764 0.1201 0.486 Uiso 0.5 1 calc R U P B 2
C43B C -0.121(2) 0.8156(19) 0.0364(19) 0.405(18) Uiso 0.5 1 d D . P B 2
H43C H -0.1080 0.7880 0.0113 0.486 Uiso 0.5 1 calc R U P B 2
H43D H -0.1572 0.8005 0.0343 0.486 Uiso 0.5 1 calc R U P B 2
C44B C -0.124(2) 0.883(2) 0.0169(17) 0.405(18) Uiso 0.5 1 d D . P B 2
H44D H -0.0901 0.9043 0.0363 0.486 Uiso 0.5 1 calc R U P B 2
H44E H -0.1531 0.9048 0.0259 0.486 Uiso 0.5 1 calc R U P B 2
H44F H -0.1312 0.8837 -0.0245 0.486 Uiso 0.5 1 calc R U P B 2
C45 C 0.1755(4) 1.1570(4) 0.2225(3) 0.103(3) Uani 1 1 d . . . . .
H45B H 0.1736 1.2026 0.2326 0.124 Uiso 1 1 calc R U . . .
H45A H 0.1390 1.1386 0.2122 0.124 Uiso 1 1 calc R U . . .
C46 C 0.1973(5) 1.1515(5) 0.1680(4) 0.158(5) Uani 1 1 d D . . . .
H46B H 0.1818 1.1863 0.1404 0.190 Uiso 1 1 calc R U . C 1
H46A H 0.2367 1.1556 0.1812 0.190 Uiso 1 1 calc R U . C 1
C47A C 0.1797(9) 1.0821(8) 0.1377(8) 0.167(7) Uiso 0.6 1 d D . P D 1
H47A H 0.1975 1.0781 0.1084 0.201 Uiso 0.6 1 calc R U P D 1
H47B H 0.1961 1.0494 0.1672 0.201 Uiso 0.6 1 calc R U P D 1
C48A C 0.1235(10) 1.0623(10) 0.1098(12) 0.258(13) Uiso 0.6 1 d D . P D 1
H48A H 0.1094 1.0851 0.0729 0.309 Uiso 0.6 1 calc R U P D 1
H48B H 0.1024 1.0767 0.1340 0.309 Uiso 0.6 1 calc R U P D 1
C49A C 0.1143(8) 0.9928(8) 0.0991(7) 0.139(6) Uiso 0.6 1 d D . P D 1
H49B H 0.1054 0.9840 0.0577 0.167 Uiso 0.6 1 calc R U P D 1
H49A H 0.1472 0.9688 0.1198 0.167 Uiso 0.6 1 calc R U P D 1
C50A C 0.0700(11) 0.9717(12) 0.1184(13) 0.308(16) Uiso 0.6 1 d D . P D 1
H50C H 0.0439 1.0064 0.1128 0.369 Uiso 0.6 1 calc R U P D 1
H50B H 0.0840 0.9605 0.1590 0.369 Uiso 0.6 1 calc R U P D 1
H50A H 0.0527 0.9341 0.0963 0.369 Uiso 0.6 1 calc R U P D 1
C47B C 0.1694(9) 1.1864(10) 0.1112(7) 0.113(7) Uiso 0.4 1 d D . P D 2
H47C H 0.1341 1.1656 0.0941 0.136 Uiso 0.4 1 calc R U P D 2
H47D H 0.1622 1.2306 0.1212 0.136 Uiso 0.4 1 calc R U P D 2
C48B C 0.1932(10) 1.1920(9) 0.0653(9) 0.119(7) Uiso 0.4 1 d D . P D 2
H48C H 0.2245 1.2210 0.0777 0.143 Uiso 0.4 1 calc R U P D 2
H48D H 0.1666 1.2109 0.0309 0.143 Uiso 0.4 1 calc R U P D 2
C49B C 0.2100(10) 1.1283(10) 0.0510(9) 0.126(8) Uiso 0.4 1 d D . P D 2
H49C H 0.1792 1.0984 0.0412 0.151 Uiso 0.4 1 calc R U P D 2
H49D H 0.2385 1.1108 0.0845 0.151 Uiso 0.4 1 calc R U P D 2
C50B C 0.2310(12) 1.1342(14) -0.0003(10) 0.173(11) Uiso 0.4 1 d D . P D 2
H50D H 0.2414 1.0918 -0.0100 0.208 Uiso 0.4 1 calc R U P D 2
H50E H 0.2622 1.1627 0.0100 0.208 Uiso 0.4 1 calc R U P D 2
H50F H 0.2028 1.1519 -0.0333 0.208 Uiso 0.4 1 calc R U P D 2
C51 C 0.2690(3) 1.2230(3) 0.3059(3) 0.092(2) Uani 1 1 d . . . . .
H51A H 0.3083 1.2290 0.3187 0.110 Uiso 1 1 calc R U . . .
H51B H 0.2545 1.2352 0.2651 0.110 Uiso 1 1 calc R U . . .
C52 C 0.2455(3) 1.2657(3) 0.3401(3) 0.094(2) Uani 1 1 d . . . . .
H52A H 0.2591 1.2522 0.3806 0.113 Uiso 1 1 calc R U . . .
H52B H 0.2062 1.2601 0.3265 0.113 Uiso 1 1 calc R U . . .
C53 C 0.2587(4) 1.3385(4) 0.3361(4) 0.136(4) Uani 1 1 d . . . . .
H53A H 0.2981 1.3437 0.3491 0.163 Uiso 1 1 calc R U . . .
H53B H 0.2448 1.3518 0.2956 0.163 Uiso 1 1 calc R U . . .
C54 C 0.2364(6) 1.3822(5) 0.3702(7) 0.230(4) Uani 1 1 d . U . . .
H54A H 0.2508 1.3710 0.4112 0.276 Uiso 1 1 calc R U . . .
H54B H 0.1969 1.3787 0.3575 0.276 Uiso 1 1 calc R U . . .
C55 C 0.2539(6) 1.4526(5) 0.3600(7) 0.230(4) Uani 1 1 d . U . . .
H55B H 0.2916 1.4575 0.3847 0.276 Uiso 1 1 calc R U . . .
H55A H 0.2539 1.4541 0.3200 0.276 Uiso 1 1 calc R U . . .
C56 C 0.2308(6) 1.4998(5) 0.3669(7) 0.230(4) Uani 1 1 d . U . . .
H56C H 0.2487 1.5169 0.4053 0.276 Uiso 1 1 calc R U . . .
H56B H 0.1937 1.4889 0.3627 0.276 Uiso 1 1 calc R U . . .
H56A H 0.2314 1.5321 0.3383 0.276 Uiso 1 1 calc R U . . .
C57 C 0.5455(2) 1.1034(2) 0.6106(2) 0.0545(14) Uani 1 1 d . . . . .
H57A H 0.5535 1.1048 0.6525 0.065 Uiso 1 1 calc R U . . .
H57B H 0.5800 1.0998 0.6034 0.065 Uiso 1 1 calc R U . . .
C58 C 0.5198(3) 1.1669(2) 0.5859(2) 0.0559(15) Uani 1 1 d . . . . .
H58A H 0.4838 1.1700 0.5898 0.067 Uiso 1 1 calc R U . . .
H58B H 0.5156 1.1689 0.5448 0.067 Uiso 1 1 calc R U . . .
C59 C 0.5544(3) 1.2230(2) 0.6171(2) 0.0553(15) Uani 1 1 d . . . . .
H59A H 0.5601 1.2191 0.6585 0.066 Uiso 1 1 calc R U . . .
H59B H 0.5898 1.2202 0.6118 0.066 Uiso 1 1 calc R U . . .
C60 C 0.5300(3) 1.2888(2) 0.5967(2) 0.0610(16) Uani 1 1 d . . . . .
H60A H 0.5240 1.2927 0.5552 0.073 Uiso 1 1 calc R U . . .
H60B H 0.4948 1.2918 0.6024 0.073 Uiso 1 1 calc R U . . .
C61 C 0.5647(3) 1.3439(2) 0.6274(2) 0.0602(16) Uani 1 1 d . . . . .
H61B H 0.5995 1.3422 0.6205 0.072 Uiso 1 1 calc R U . . .
H61A H 0.5717 1.3397 0.6690 0.072 Uiso 1 1 calc R U . . .
C62 C 0.5380(3) 1.4085(3) 0.6071(3) 0.091(2) Uani 1 1 d . . . . .
H62C H 0.5623 1.4432 0.6263 0.109 Uiso 1 1 calc R U . . .
H62B H 0.5048 1.4115 0.6162 0.109 Uiso 1 1 calc R U . . .
H62A H 0.5299 1.4122 0.5657 0.109 Uiso 1 1 calc R U . . .
C63 C 0.5853(3) 0.9818(3) 0.6648(2) 0.0638(16) Uani 1 1 d . . . . .
H63A H 0.6152 0.9890 0.6499 0.077 Uiso 1 1 calc R U . . .
H63B H 0.5847 1.0186 0.6898 0.077 Uiso 1 1 calc R U . . .
C64 C 0.5973(3) 0.9234(4) 0.7006(3) 0.103(3) Uani 1 1 d . . . . .
H64A H 0.6068 0.8881 0.6790 0.124 Uiso 1 1 calc R U . . .
H64B H 0.5650 0.9104 0.7097 0.124 Uiso 1 1 calc R U . . .
C65 C 0.6443(4) 0.9346(4) 0.7572(3) 0.122(3) Uani 1 1 d D . . . .
H65A H 0.6786 0.9282 0.7500 0.146 Uiso 1 1 calc R U . E 1
H65B H 0.6432 0.9795 0.7696 0.146 Uiso 1 1 calc R U . E 1
C66A C 0.6423(9) 0.8894(8) 0.8057(6) 0.143(6) Uiso 0.6 1 d D . P F 1
H66A H 0.6049 0.8868 0.8057 0.172 Uiso 0.6 1 calc R U P F 1
H66B H 0.6531 0.8459 0.7978 0.172 Uiso 0.6 1 calc R U P F 1
C67A C 0.6783(10) 0.9103(10) 0.8651(7) 0.202(9) Uiso 0.6 1 d D . P F 1
H67A H 0.6627 0.9467 0.8799 0.243 Uiso 0.6 1 calc R U P F 1
H67B H 0.7147 0.9218 0.8653 0.243 Uiso 0.6 1 calc R U P F 1
C68A C 0.6785(14) 0.8477(11) 0.8993(11) 0.259(13) Uiso 0.6 1 d D . P F 1
H68A H 0.6920 0.8121 0.8820 0.311 Uiso 0.6 1 calc R U P F 1
H68B H 0.6420 0.8381 0.8985 0.311 Uiso 0.6 1 calc R U P F 1
H68C H 0.7017 0.8534 0.9390 0.311 Uiso 0.6 1 calc R U P F 1
C66B C 0.6621(13) 0.8681(9) 0.7848(13) 0.195(14) Uiso 0.4 1 d D . P F 2
H66C H 0.6699 0.8404 0.7561 0.234 Uiso 0.4 1 calc R U P F 2
H66D H 0.6961 0.8738 0.8168 0.234 Uiso 0.4 1 calc R U P F 2
C67B C 0.6225(16) 0.8325(15) 0.8079(16) 0.235(18) Uiso 0.4 1 d D . P F 2
H67C H 0.5887 0.8248 0.7763 0.282 Uiso 0.4 1 calc R U P F 2
H67D H 0.6377 0.7904 0.8234 0.282 Uiso 0.4 1 calc R U P F 2
C68B C 0.611(2) 0.872(2) 0.8551(18) 0.31(3) Uiso 0.4 1 d D . P F 2
H68D H 0.5826 0.8504 0.8660 0.368 Uiso 0.4 1 calc R U P F 2
H68E H 0.5993 0.9148 0.8409 0.368 Uiso 0.4 1 calc R U P F 2
H68F H 0.6435 0.8744 0.8884 0.368 Uiso 0.4 1 calc R U P F 2
C69 C 0.4736(3) 0.5713(3) 0.6103(3) 0.101(3) Uani 1 1 d . . . . .
H69A H 0.5078 0.5952 0.6234 0.121 Uiso 1 1 calc R U . . .
H69B H 0.4811 0.5278 0.5989 0.121 Uiso 1 1 calc R U . . .
C70 C 0.4491(5) 0.5659(6) 0.6626(4) 0.191(7) Uani 1 1 d . . . . .
H70A H 0.4248 0.6026 0.6603 0.229 Uiso 1 1 calc R U . . .
H70B H 0.4276 0.5262 0.6576 0.229 Uiso 1 1 calc R U . . .
C71 C 0.4921(7) 0.5651(8) 0.7232(8) 0.250(9) Uani 1 1 d . . . . .
H71A H 0.4777 0.5442 0.7509 0.300 Uiso 1 1 calc R U . . .
H71B H 0.5242 0.5412 0.7224 0.300 Uiso 1 1 calc R U . . .
C72 C 0.5056(7) 0.6292(6) 0.7390(6) 0.216(8) Uani 1 1 d . . . . .
H72A H 0.4743 0.6525 0.7427 0.259 Uiso 1 1 calc R U . . .
H72B H 0.5178 0.6512 0.7101 0.259 Uiso 1 1 calc R U . . .
C73 C 0.5553(6) 0.6268(6) 0.8024(5) 0.168(5) Uani 1 1 d . . . . .
H73B H 0.5420 0.6111 0.8330 0.201 Uiso 1 1 calc R U . . .
H73A H 0.5848 0.5987 0.8004 0.201 Uiso 1 1 calc R U . . .
C74 C 0.5729(8) 0.6937(7) 0.8122(7) 0.290(12) Uani 1 1 d . . . . .
H74A H 0.5416 0.7217 0.8050 0.347 Uiso 1 1 calc R U . . .
H74B H 0.5926 0.7052 0.7864 0.347 Uiso 1 1 calc R U . . .
H74C H 0.5962 0.6989 0.8519 0.347 Uiso 1 1 calc R U . . .
C75 C 0.3841(3) 0.5008(3) 0.5193(3) 0.081(2) Uani 1 1 d . . . . .
H75A H 0.4010 0.4866 0.5593 0.097 Uiso 1 1 calc R U . . .
H75B H 0.3453 0.4921 0.5085 0.097 Uiso 1 1 calc R U . . .
C76 C 0.4067(3) 0.4615(3) 0.4811(3) 0.0737(19) Uani 1 1 d . . . . .
H76A H 0.4459 0.4680 0.4925 0.088 Uiso 1 1 calc R U . . .
H76B H 0.3906 0.4756 0.4409 0.088 Uiso 1 1 calc R U . . .
C77 C 0.3945(3) 0.3893(3) 0.4862(3) 0.083(2) Uani 1 1 d . . . . .
H77A H 0.4098 0.3762 0.5267 0.100 Uiso 1 1 calc R U . . .
H77B H 0.3553 0.3835 0.4745 0.100 Uiso 1 1 calc R U . . .
C78 C 0.4162(3) 0.3459(3) 0.4506(3) 0.0775(19) Uani 1 1 d . . . . .
H78A H 0.4556 0.3507 0.4626 0.093 Uiso 1 1 calc R U . . .
H78B H 0.4014 0.3589 0.4100 0.093 Uiso 1 1 calc R U . . .
C79 C 0.4022(3) 0.2747(3) 0.4562(3) 0.090(2) Uani 1 1 d . . . . .
H79B H 0.4151 0.2626 0.4971 0.109 Uiso 1 1 calc R U . . .
H79A H 0.3628 0.2697 0.4421 0.109 Uiso 1 1 calc R U . . .
C80 C 0.4262(3) 0.2296(3) 0.4238(4) 0.116(3) Uani 1 1 d . . . . .
H80C H 0.4148 0.1857 0.4278 0.139 Uiso 1 1 calc R U . . .
H80B H 0.4653 0.2322 0.4392 0.139 Uiso 1 1 calc R U . . .
H80A H 0.4141 0.2416 0.3833 0.139 Uiso 1 1 calc R U . . .
C81 C 0.1527(2) 0.8267(3) 0.4132(2) 0.0510(14) Uani 1 1 d . . . . .
C82 C 0.1074(3) 0.8508(3) 0.3677(2) 0.0606(16) Uani 1 1 d . . . . .
C83 C 0.0644(3) 0.8196(4) 0.3280(2) 0.079(2) Uani 1 1 d . . . . .
H83 H 0.0616 0.7742 0.3272 0.094 Uiso 1 1 calc R U . . .
C84 C 0.0273(3) 0.8565(5) 0.2909(3) 0.103(3) Uani 1 1 d . . . . .
H84 H -0.0023 0.8364 0.2634 0.123 Uiso 1 1 calc R U . . .
C85 C 0.0308(3) 0.9216(5) 0.2913(3) 0.099(3) Uani 1 1 d . . . . .
H85 H 0.0036 0.9452 0.2637 0.119 Uiso 1 1 calc R U . . .
C86 C 0.0724(3) 0.9553(4) 0.3304(3) 0.084(2) Uani 1 1 d . . . . .
H86 H 0.0743 1.0008 0.3309 0.101 Uiso 1 1 calc R U . . .
C87 C 0.1121(2) 0.9163(3) 0.3696(2) 0.0607(17) Uani 1 1 d . . . . .
C88 C 0.1594(3) 0.9328(3) 0.4160(2) 0.0536(15) Uani 1 1 d . . . . .
C89 C 0.2199(3) 1.0061(2) 0.4716(2) 0.0548(16) Uani 1 1 d . . . . .
C90 C 0.2410(3) 1.0704(3) 0.4860(2) 0.068(2) Uani 1 1 d . . . . .
C91 C 0.2201(4) 1.1299(3) 0.4617(3) 0.097(3) Uani 1 1 d . . . . .
H91 H 0.1873 1.1331 0.4310 0.117 Uiso 1 1 calc R U . . .
C92 C 0.2502(6) 1.1827(4) 0.4850(4) 0.132(4) Uani 1 1 d . . . . .
H92 H 0.2382 1.2236 0.4691 0.158 Uiso 1 1 calc R U . . .
C93 C 0.2972(5) 1.1791(3) 0.5307(4) 0.134(4) Uani 1 1 d . . . . .
H93 H 0.3158 1.2175 0.5458 0.161 Uiso 1 1 calc R U . . .
C94 C 0.3184(4) 1.1200(3) 0.5555(3) 0.097(3) Uani 1 1 d . . . . .
H94 H 0.3512 1.1167 0.5862 0.116 Uiso 1 1 calc R U . . .
C95 C 0.2875(3) 1.0668(2) 0.5313(3) 0.0652(18) Uani 1 1 d . . . . .
C96 C 0.2962(3) 0.9987(2) 0.5460(2) 0.0520(15) Uani 1 1 d . . . . .
C97 C 0.3445(2) 0.9156(2) 0.60133(19) 0.0459(13) Uani 1 1 d . . . . .
C98 C 0.3884(2) 0.8911(3) 0.64808(19) 0.0511(13) Uani 1 1 d . . . . .
C99 C 0.4294(3) 0.9227(3) 0.6905(2) 0.0645(17) Uani 1 1 d . . . . .
H99 H 0.4325 0.9681 0.6913 0.077 Uiso 1 1 calc R U . . .
C100 C 0.4645(3) 0.8852(4) 0.7305(2) 0.0760(19) Uani 1 1 d . . . . .
H100 H 0.4929 0.9050 0.7597 0.091 Uiso 1 1 calc R U . . .
C101 C 0.4601(3) 0.8196(4) 0.7299(2) 0.079(2) Uani 1 1 d . . . . .
H101 H 0.4856 0.7957 0.7590 0.095 Uiso 1 1 calc R U . . .
C102 C 0.4200(3) 0.7867(3) 0.6886(2) 0.0674(17) Uani 1 1 d . . . . .
H102 H 0.4178 0.7413 0.6881 0.081 Uiso 1 1 calc R U . . .
C103 C 0.3828(2) 0.8252(3) 0.6475(2) 0.0494(13) Uani 1 1 d . . . . .
C104 C 0.3367(2) 0.8090(2) 0.59970(19) 0.0420(12) Uani 1 1 d . . . . .
C105 C 0.2762(2) 0.7363(2) 0.5425(2) 0.0452(13) Uani 1 1 d . . . . .
C106 C 0.2568(3) 0.6717(2) 0.5286(2) 0.0524(14) Uani 1 1 d . . . . .
C107 C 0.2747(3) 0.6128(3) 0.5548(3) 0.0676(17) Uani 1 1 d . . . . .
H107 H 0.3066 0.6101 0.5868 0.081 Uiso 1 1 calc R U . . .
C108 C 0.2448(4) 0.5584(3) 0.5331(4) 0.087(2) Uani 1 1 d . . . . .
H108 H 0.2553 0.5180 0.5507 0.105 Uiso 1 1 calc R U . . .
C109 C 0.2004(4) 0.5635(3) 0.4864(4) 0.097(3) Uani 1 1 d . . . . .
H109 H 0.1809 0.5254 0.4721 0.117 Uiso 1 1 calc R U . . .
C110 C 0.1812(3) 0.6210(3) 0.4579(3) 0.0805(19) Uani 1 1 d . . . . .
H110 H 0.1501 0.6229 0.4251 0.097 Uiso 1 1 calc R U . . .
C111 C 0.2112(3) 0.6756(2) 0.4812(2) 0.0588(16) Uani 1 1 d . . . . .
C112 C 0.2029(3) 0.7437(3) 0.4669(2) 0.0519(14) Uani 1 1 d . . . . .
C113 C 0.1309(2) 0.7520(3) 0.5445(2) 0.0515(14) Uani 1 1 d . . . . .
C114 C 0.0816(2) 0.7256(3) 0.5043(2) 0.0553(15) Uani 1 1 d . . . . .
C115 C 0.0629(3) 0.6636(3) 0.4932(3) 0.0703(17) Uani 1 1 d . . . . .
H115 H 0.0830 0.6283 0.5135 0.084 Uiso 1 1 calc R U . . .
C116 C 0.0140(3) 0.6546(3) 0.4516(3) 0.083(2) Uani 1 1 d . . . . .
H116 H 0.0002 0.6125 0.4427 0.099 Uiso 1 1 calc R U . . .
C117 C -0.0154(3) 0.7064(4) 0.4226(3) 0.082(2) Uani 1 1 d . . . . .
H117 H -0.0493 0.6988 0.3945 0.098 Uiso 1 1 calc R U . . .
C118 C 0.0029(3) 0.7689(4) 0.4331(2) 0.0725(18) Uani 1 1 d . . . . .
H118 H -0.0176 0.8040 0.4129 0.087 Uiso 1 1 calc R U . . .
C119 C 0.0527(2) 0.7779(3) 0.4744(2) 0.0590(15) Uani 1 1 d . . . . .
C120 C 0.0841(2) 0.8349(3) 0.4955(2) 0.0542(14) Uani 1 1 d . . . . .
C121 C 0.0932(2) 0.9459(3) 0.5000(2) 0.0510(14) Uani 1 1 d . . . . .
C122 C 0.0714(3) 1.0100(3) 0.4847(2) 0.0604(16) Uani 1 1 d . . . . .
C123 C 0.0232(3) 1.0310(3) 0.4454(2) 0.0705(18) Uani 1 1 d . . . . .
H123 H -0.0026 1.0019 0.4224 0.085 Uiso 1 1 calc R U . . .
C124 C 0.0150(3) 1.0964(4) 0.4420(3) 0.088(2) Uani 1 1 d . . . . .
H124 H -0.0174 1.1122 0.4157 0.105 Uiso 1 1 calc R U . . .
C125 C 0.0515(3) 1.1398(4) 0.4748(3) 0.084(2) Uani 1 1 d . . . . .
H125 H 0.0438 1.1844 0.4702 0.101 Uiso 1 1 calc R U . . .
C126 C 0.0998(3) 1.1195(3) 0.5148(3) 0.081(2) Uani 1 1 d . . . . .
H126 H 0.1251 1.1488 0.5381 0.097 Uiso 1 1 calc R U . . .
C127 C 0.1086(3) 1.0524(3) 0.5183(2) 0.0624(17) Uani 1 1 d . . . . .
C128 C 0.1531(3) 1.0139(3) 0.5539(2) 0.0550(15) Uani 1 1 d . . . . .
C129 C 0.2310(3) 1.0040(3) 0.6330(2) 0.0566(15) Uani 1 1 d . . . . .
C130 C 0.2725(3) 1.0316(3) 0.6827(2) 0.0663(17) Uani 1 1 d . . . . .
C131 C 0.2867(3) 1.0940(3) 0.6995(3) 0.085(2) Uani 1 1 d . . . . .
H131 H 0.2680 1.1294 0.6779 0.102 Uiso 1 1 calc R U . . .
C132 C 0.3302(4) 1.1029(4) 0.7504(3) 0.108(3) Uani 1 1 d . . . . .
H132 H 0.3413 1.1451 0.7632 0.129 Uiso 1 1 calc R U . . .
C133 C 0.3566(4) 1.0521(4) 0.7813(3) 0.104(3) Uani 1 1 d . . . . .
H133 H 0.3861 1.0602 0.8147 0.125 Uiso 1 1 calc R U . . .
C134 C 0.3421(3) 0.9885(3) 0.7660(3) 0.083(2) Uani 1 1 d . . . . .
H134 H 0.3601 0.9534 0.7887 0.099 Uiso 1 1 calc R U . . .
C135 C 0.2993(3) 0.9796(3) 0.7151(2) 0.0632(16) Uani 1 1 d . . . . .
C136 C 0.2752(2) 0.9214(3) 0.6851(2) 0.0546(15) Uani 1 1 d . . . . .
C137 C 0.2652(2) 0.8103(3) 0.6816(2) 0.0518(15) Uani 1 1 d . . . . .
C138 C 0.2779(2) 0.7479(3) 0.7071(2) 0.0516(14) Uani 1 1 d . . . . .
C139 C 0.3168(3) 0.7266(3) 0.7571(2) 0.0624(16) Uani 1 1 d . . . . .
H139 H 0.3413 0.7553 0.7822 0.075 Uiso 1 1 calc R U . . .
C140 C 0.3179(3) 0.6609(3) 0.7682(3) 0.0722(19) Uani 1 1 d . . . . .
H140 H 0.3432 0.6452 0.8024 0.087 Uiso 1 1 calc R U . . .
C141 C 0.2841(3) 0.6179(3) 0.7318(2) 0.0707(18) Uani 1 1 d . . . . .
H141 H 0.2877 0.5734 0.7403 0.085 Uiso 1 1 calc R U . . .
C142 C 0.2446(3) 0.6392(3) 0.6825(2) 0.0638(16) Uani 1 1 d . . . . .
H142 H 0.2200 0.6102 0.6578 0.077 Uiso 1 1 calc R U . . .
C143 C 0.2428(2) 0.7043(3) 0.6709(2) 0.0516(14) Uani 1 1 d . . . . .
C144 C 0.2071(3) 0.7420(3) 0.6236(2) 0.0507(14) Uani 1 1 d . . . . .
C145 C 0.0886(10) 1.2154(11) 0.3198(9) 0.338(12) Uiso 1 1 d . . . . .
H14A H 0.1067 1.2340 0.2948 0.507 Uiso 1 1 calc R U . . .
H14B H 0.1117 1.2191 0.3597 0.507 Uiso 1 1 calc R U . . .
H14C H 0.0550 1.2385 0.3146 0.507 Uiso 1 1 calc R U . . .
C146 C 0.0779(9) 1.1531(9) 0.3065(8) 0.264(8) Uiso 1 1 d . . . . .
H14D H 0.0703 1.1291 0.3375 0.316 Uiso 1 1 calc R U . . .
H14E H 0.1069 1.1318 0.2964 0.316 Uiso 1 1 calc R U . . .
C147 C 0.0252(11) 1.1632(12) 0.2521(10) 0.330(13) Uiso 1 1 d . . . . .
H14F H -0.0020 1.1885 0.2622 0.396 Uiso 1 1 calc R U . . .
H14G H 0.0338 1.1850 0.2207 0.396 Uiso 1 1 calc R U . . .
C148 C 0.0115(11) 1.1137(12) 0.2403(10) 0.331(13) Uiso 1 1 d . . . . .
H14H H 0.0092 1.0911 0.2746 0.397 Uiso 1 1 calc R U . . .
H14I H 0.0382 1.0910 0.2272 0.397 Uiso 1 1 calc R U . . .
C149 C -0.0459(8) 1.1102(8) 0.1908(7) 0.231(7) Uiso 1 1 d . . . . .
H14J H -0.0749 1.1191 0.2067 0.277 Uiso 1 1 calc R U . . .
H14K H -0.0478 1.1421 0.1606 0.277 Uiso 1 1 calc R U . . .
C150 C -0.0513(11) 1.0420(12) 0.1662(10) 0.370(13) Uiso 1 1 d . . . . .
H15A H -0.0890 1.0293 0.1533 0.556 Uiso 1 1 calc R U . . .
H15B H -0.0305 1.0123 0.1958 0.556 Uiso 1 1 calc R U . . .
H15C H -0.0377 1.0410 0.1339 0.556 Uiso 1 1 calc R U . . .

loop_
_atom_site_aniso_label
_atom_site_aniso_U_11
_atom_site_aniso_U_22
_atom_site_aniso_U_33
_atom_site_aniso_U_23
_atom_site_aniso_U_13
_atom_site_aniso_U_12
Tb1 0.04003(17) 0.03808(13) 0.03286(11) -0.00201(10) 0.00807(10) 0.00104(12)
Dy1 0.04128(17) 0.05037(15) 0.03355(12) 0.00202(10) 0.00877(10) 0.00741(13)
N1 0.047(3) 0.039(2) 0.042(2) -0.0025(17) 0.011(2) 0.001(2)
N2 0.050(3) 0.050(3) 0.031(2) -0.0022(18) 0.007(2) -0.004(2)
N3 0.043(3) 0.042(2) 0.038(2) -0.0019(17) 0.012(2) -0.004(2)
N4 0.044(3) 0.043(2) 0.044(2) 0.0028(18) 0.008(2) 0.001(2)
N5 0.042(3) 0.040(2) 0.037(2) 0.0006(16) 0.008(2) 0.000(2)
N6 0.040(3) 0.047(2) 0.043(2) 0.0006(19) 0.012(2) 0.004(2)
N7 0.047(3) 0.041(2) 0.042(2) -0.0053(17) 0.012(2) 0.002(2)
N8 0.052(3) 0.047(2) 0.043(2) -0.0091(19) 0.012(2) -0.002(2)
N9 0.042(3) 0.055(3) 0.0360(19) 0.005(2) 0.0053(18) 0.013(2)
N10 0.063(4) 0.068(3) 0.038(2) 0.011(2) 0.013(2) 0.017(3)
N11 0.053(3) 0.043(2) 0.041(2) 0.0030(18) 0.011(2) 0.009(2)
N12 0.061(4) 0.044(3) 0.048(2) -0.011(2) 0.015(2) -0.006(2)
N13 0.042(3) 0.043(2) 0.0340(18) 0.0000(18) 0.0070(18) 0.005(2)
N14 0.047(3) 0.046(2) 0.042(2) 0.0057(18) 0.016(2) 0.009(2)
N15 0.041(3) 0.044(2) 0.042(2) -0.0008(19) 0.011(2) 0.000(2)
N16 0.044(3) 0.063(3) 0.045(2) -0.011(2) 0.009(2) -0.011(2)
N17 0.035(3) 0.066(3) 0.040(2) 0.0044(19) 0.007(2) 0.003(2)
N18 0.046(3) 0.076(3) 0.045(2) 0.007(2) 0.011(2) 0.011(3)
N19 0.053(3) 0.056(3) 0.044(2) 0.001(2) 0.018(2) 0.015(2)
N20 0.070(4) 0.059(3) 0.053(3) -0.001(2) 0.026(3) 0.018(3)
N21 0.054(3) 0.057(3) 0.042(2) -0.0034(19) 0.018(2) 0.010(2)
N22 0.046(3) 0.069(3) 0.035(2) 0.004(2) 0.0087(19) 0.004(3)
N23 0.038(3) 0.063(3) 0.036(2) 0.0076(19) 0.006(2) 0.008(2)
N24 0.041(3) 0.066(3) 0.045(2) 0.011(2) 0.011(2) 0.003(2)
C1 0.050(4) 0.051(3) 0.034(2) -0.006(2) 0.013(3) 0.001(3)
C2 0.046(4) 0.054(3) 0.042(3) -0.008(2) 0.011(3) -0.006(3)
C3 0.063(5) 0.051(3) 0.051(3) -0.013(2) 0.019(3) -0.012(3)
C4 0.056(4) 0.064(4) 0.044(3) -0.018(3) 0.019(3) -0.017(3)
C5 0.056(4) 0.074(4) 0.038(3) -0.008(3) 0.013(3) -0.009(3)
C6 0.060(4) 0.059(3) 0.038(3) -0.006(2) 0.015(3) -0.002(3)
C7 0.047(4) 0.054(3) 0.039(3) -0.004(2) 0.014(3) -0.005(3)
C8 0.055(4) 0.048(3) 0.038(3) -0.007(2) 0.015(3) 0.001(3)
C9 0.046(4) 0.048(3) 0.043(3) -0.001(2) 0.010(3) 0.003(3)
C10 0.054(4) 0.051(3) 0.039(3) 0.003(2) 0.006(3) -0.004(3)
C11 0.061(5) 0.056(3) 0.056(3) 0.006(3) -0.003(3) 0.004(3)
C12 0.069(5) 0.070(4) 0.070(4) 0.019(3) -0.001(3) 0.008(4)
C13 0.074(5) 0.055(3) 0.079(4) 0.017(3) 0.003(4) 0.000(3)
C14 0.058(4) 0.054(3) 0.060(3) 0.014(3) 0.002(3) -0.010(3)
C15 0.052(4) 0.046(3) 0.052(3) 0.010(2) 0.010(3) 0.001(3)
C16 0.043(4) 0.047(3) 0.041(3) 0.003(2) 0.008(3) 0.004(3)
C17 0.044(4) 0.049(3) 0.040(3) -0.004(2) 0.012(3) -0.003(3)
C18 0.037(3) 0.043(3) 0.045(3) 0.001(2) 0.012(2) 0.003(3)
C19 0.048(4) 0.048(3) 0.045(3) 0.001(2) 0.012(3) 0.002(3)
C20 0.042(4) 0.052(3) 0.042(3) -0.002(2) 0.011(3) -0.005(3)
C21 0.041(4) 0.062(3) 0.044(3) -0.001(2) 0.010(3) -0.002(3)
C22 0.045(4) 0.049(3) 0.050(3) 0.001(2) 0.012(3) 0.002(3)
C23 0.039(4) 0.048(3) 0.043(3) -0.005(2) 0.012(3) -0.003(3)
C24 0.044(3) 0.046(3) 0.039(2) -0.002(2) 0.011(2) 0.000(3)
C25 0.049(4) 0.039(3) 0.043(3) 0.001(2) 0.017(3) 0.007(3)
C26 0.048(4) 0.049(3) 0.050(3) 0.002(2) 0.019(3) 0.008(3)
C27 0.055(4) 0.051(3) 0.065(3) 0.001(3) 0.014(3) 0.012(3)
C28 0.076(5) 0.052(3) 0.077(4) 0.015(3) 0.021(4) 0.021(3)
C29 0.087(6) 0.039(3) 0.083(4) 0.002(3) 0.031(4) 0.015(3)
C30 0.070(5) 0.044(3) 0.066(3) -0.002(3) 0.025(3) 0.005(3)
C31 0.057(4) 0.043(3) 0.052(3) -0.002(2) 0.022(3) 0.007(3)
C32 0.054(4) 0.047(3) 0.048(3) -0.005(2) 0.021(3) 0.001(3)
C33 0.067(4) 0.066(4) 0.061(3) -0.020(3) 0.016(3) -0.012(4)
C34 0.068(5) 0.067(4) 0.063(3) -0.019(3) 0.019(3) -0.014(3)
C35 0.061(5) 0.067(4) 0.054(3) -0.017(3) 0.015(3) -0.016(3)
C36 0.070(5) 0.074(4) 0.062(4) -0.011(3) 0.012(3) -0.015(4)
C37 0.075(5) 0.059(3) 0.064(3) -0.006(3) 0.011(3) -0.015(3)
C38 0.107(8) 0.066(4) 0.127(6) -0.003(4) -0.026(5) -0.003(5)
C39 0.060(5) 0.106(5) 0.053(3) -0.015(3) 0.008(3) -0.008(4)
C45 0.112(8) 0.090(5) 0.077(5) 0.024(4) -0.010(5) 0.007(5)
C46 0.221(15) 0.154(9) 0.091(6) 0.047(6) 0.038(7) 0.044(9)
C51 0.094(7) 0.065(4) 0.093(5) 0.025(4) 0.002(4) -0.005(4)
C52 0.067(6) 0.081(5) 0.114(6) 0.006(4) 0.000(5) -0.004(4)
C53 0.088(8) 0.074(5) 0.195(9) 0.038(6) -0.023(7) -0.021(5)
C54 0.124(7) 0.097(5) 0.437(12) -0.078(7) 0.047(7) -0.012(4)
C55 0.124(7) 0.097(5) 0.437(12) -0.078(7) 0.047(7) -0.012(4)
C56 0.124(7) 0.097(5) 0.437(12) -0.078(7) 0.047(7) -0.012(4)
C57 0.048(4) 0.059(3) 0.052(3) -0.007(2) 0.010(3) -0.008(3)
C58 0.057(4) 0.058(3) 0.050(3) -0.005(2) 0.013(3) -0.010(3)
C59 0.056(4) 0.054(3) 0.051(3) -0.006(2) 0.011(3) -0.011(3)
C60 0.061(5) 0.061(3) 0.056(3) 0.006(3) 0.013(3) 0.000(3)
C61 0.065(5) 0.054(3) 0.056(3) -0.004(2) 0.012(3) -0.005(3)
C62 0.098(7) 0.057(4) 0.091(5) 0.010(3) -0.005(4) -0.004(4)
C63 0.047(4) 0.070(4) 0.060(3) 0.004(3) -0.001(3) -0.004(3)
C64 0.068(6) 0.121(6) 0.088(5) 0.034(4) -0.019(4) -0.022(5)
C65 0.079(7) 0.099(6) 0.128(6) 0.045(5) -0.048(5) -0.009(5)
C69 0.090(7) 0.071(4) 0.128(6) 0.034(4) 0.016(5) 0.037(4)
C70 0.117(10) 0.300(15) 0.124(7) 0.163(10) -0.004(7) 0.013(9)
C71 0.25(2) 0.203(16) 0.35(2) 0.143(17) 0.170(19) 0.041(14)
C72 0.37(3) 0.105(9) 0.176(12) -0.021(8) 0.098(14) 0.008(12)
C73 0.238(16) 0.166(11) 0.129(8) 0.034(8) 0.101(10) 0.072(11)
C74 0.47(4) 0.152(12) 0.33(2) 0.093(13) 0.24(2) 0.167(17)
C75 0.104(7) 0.051(3) 0.097(5) 0.007(3) 0.045(5) 0.013(4)
C76 0.081(6) 0.048(3) 0.088(4) 0.003(3) 0.022(4) 0.001(3)
C77 0.104(7) 0.045(3) 0.103(5) -0.001(3) 0.036(5) 0.008(4)
C78 0.066(5) 0.053(3) 0.104(5) -0.009(3) 0.014(4) 0.003(3)
C79 0.072(6) 0.058(4) 0.125(6) -0.020(4) 0.010(5) 0.002(4)
C80 0.076(7) 0.070(5) 0.188(8) -0.047(5) 0.024(6) 0.000(4)
C81 0.042(4) 0.078(4) 0.033(3) -0.005(3) 0.013(3) -0.002(3)
C82 0.043(4) 0.091(5) 0.043(3) -0.001(3) 0.008(3) 0.004(3)
C83 0.054(5) 0.126(6) 0.048(3) -0.003(4) 0.006(3) 0.000(4)
C84 0.070(6) 0.163(9) 0.061(4) 0.005(5) 0.003(4) 0.000(6)
C85 0.052(5) 0.177(9) 0.050(4) 0.023(5) -0.009(4) 0.029(6)
C86 0.065(6) 0.124(6) 0.060(4) 0.026(4) 0.014(4) 0.030(5)
C87 0.045(4) 0.105(5) 0.032(3) 0.013(3) 0.013(3) 0.020(4)
C88 0.050(4) 0.069(4) 0.043(3) 0.009(3) 0.017(3) 0.012(3)
C89 0.083(5) 0.041(3) 0.053(3) 0.005(2) 0.040(4) 0.015(3)
C90 0.103(7) 0.052(3) 0.058(4) 0.006(3) 0.037(4) 0.020(4)
C91 0.158(9) 0.045(4) 0.091(4) 0.011(4) 0.044(5) 0.028(5)
C92 0.238(15) 0.049(5) 0.112(7) 0.012(5) 0.061(8) 0.021(6)
C93 0.236(15) 0.040(4) 0.127(7) -0.013(4) 0.060(8) -0.019(6)
C94 0.140(8) 0.052(4) 0.097(5) -0.012(4) 0.037(5) -0.017(4)
C95 0.096(6) 0.041(3) 0.065(4) -0.007(3) 0.034(4) -0.002(3)
C96 0.067(5) 0.046(3) 0.047(3) -0.005(2) 0.024(3) 0.004(3)
C97 0.042(4) 0.058(3) 0.036(3) -0.010(2) 0.011(3) -0.005(3)
C98 0.046(4) 0.065(3) 0.039(3) -0.007(2) 0.010(3) -0.001(3)
C99 0.045(4) 0.093(4) 0.046(3) -0.012(3) 0.002(3) -0.006(4)
C100 0.053(5) 0.109(6) 0.058(4) -0.019(4) 0.007(3) -0.013(4)
C101 0.050(5) 0.125(6) 0.047(3) 0.011(4) -0.006(3) 0.023(4)
C102 0.058(5) 0.091(4) 0.049(3) 0.009(3) 0.013(3) 0.017(4)
C103 0.036(4) 0.070(4) 0.041(3) 0.008(2) 0.012(3) 0.009(3)
C104 0.037(4) 0.050(3) 0.037(3) 0.000(2) 0.010(2) 0.005(3)
C105 0.047(4) 0.045(3) 0.050(3) 0.002(2) 0.024(3) 0.004(3)
C106 0.056(4) 0.046(3) 0.060(3) 0.001(2) 0.026(3) -0.001(3)
C107 0.072(5) 0.049(3) 0.089(4) 0.007(3) 0.036(4) 0.006(3)
C108 0.100(7) 0.045(4) 0.126(6) 0.003(4) 0.049(6) -0.009(4)
C109 0.118(8) 0.042(4) 0.140(7) -0.015(4) 0.054(6) -0.020(4)
C110 0.082(6) 0.070(4) 0.092(4) -0.022(4) 0.032(4) -0.019(4)
C111 0.068(5) 0.045(3) 0.071(4) -0.009(3) 0.033(4) -0.011(3)
C112 0.045(4) 0.060(3) 0.050(3) -0.013(3) 0.014(3) -0.008(3)
C113 0.048(4) 0.063(4) 0.048(3) 0.006(3) 0.020(3) 0.002(3)
C114 0.046(4) 0.071(4) 0.046(3) 0.004(3) 0.012(3) 0.002(3)
C115 0.056(5) 0.082(4) 0.071(4) 0.003(3) 0.017(4) -0.012(4)
C116 0.069(6) 0.082(5) 0.087(5) -0.002(4) 0.011(4) -0.012(4)
C117 0.055(5) 0.105(6) 0.070(4) -0.008(4) -0.001(3) -0.013(4)
C118 0.046(4) 0.106(5) 0.056(3) -0.002(3) 0.004(3) -0.002(4)
C119 0.043(4) 0.086(4) 0.047(3) 0.000(3) 0.014(3) 0.001(3)
C120 0.041(4) 0.077(4) 0.045(3) 0.007(3) 0.014(3) 0.006(3)
C121 0.046(4) 0.069(4) 0.040(3) 0.011(3) 0.016(3) 0.015(3)
C122 0.058(5) 0.075(4) 0.053(3) 0.012(3) 0.026(3) 0.027(4)
C123 0.059(5) 0.091(5) 0.062(4) 0.021(3) 0.021(3) 0.036(4)
C124 0.076(6) 0.109(6) 0.078(4) 0.028(4) 0.025(4) 0.047(5)
C125 0.099(7) 0.079(5) 0.079(4) 0.025(4) 0.036(4) 0.045(5)
C126 0.105(6) 0.083(5) 0.067(4) 0.009(3) 0.046(4) 0.032(4)
C127 0.077(5) 0.064(4) 0.055(3) 0.010(3) 0.033(3) 0.027(4)
C128 0.060(5) 0.064(4) 0.044(3) 0.001(3) 0.022(3) 0.013(3)
C129 0.059(5) 0.066(4) 0.048(3) -0.011(3) 0.021(3) 0.007(3)
C130 0.067(5) 0.071(4) 0.060(3) -0.017(3) 0.020(3) 0.001(4)
C131 0.087(6) 0.072(4) 0.087(5) -0.023(4) 0.016(4) 0.000(4)
C132 0.107(8) 0.084(5) 0.110(6) -0.043(5) 0.005(5) -0.014(5)
C133 0.081(7) 0.118(7) 0.090(5) -0.046(5) -0.004(5) -0.008(5)
C134 0.075(6) 0.096(5) 0.067(4) -0.021(4) 0.009(4) -0.004(4)
C135 0.058(5) 0.080(4) 0.049(3) -0.015(3) 0.015(3) 0.003(3)
C136 0.049(4) 0.077(4) 0.039(3) -0.007(3) 0.016(3) 0.007(3)
C137 0.047(4) 0.071(4) 0.036(3) 0.008(3) 0.013(3) 0.006(3)
C138 0.036(4) 0.077(4) 0.045(3) 0.013(3) 0.016(3) 0.011(3)
C139 0.053(4) 0.088(4) 0.043(3) 0.013(3) 0.012(3) 0.010(3)
C140 0.058(5) 0.099(5) 0.056(3) 0.033(4) 0.014(3) 0.028(4)
C141 0.064(5) 0.080(4) 0.067(4) 0.028(3) 0.020(3) 0.016(4)
C142 0.061(4) 0.073(4) 0.059(3) 0.017(3) 0.021(3) 0.006(3)
C143 0.048(4) 0.061(3) 0.049(3) 0.011(3) 0.020(3) 0.011(3)
C144 0.047(4) 0.062(4) 0.045(3) 0.006(3) 0.018(3) 0.008(3)

loop_
_atom_type_symbol
_atom_type_description
_atom_type_scat_dispersion_real
_atom_type_scat_dispersion_imag
_atom_type_scat_source
C C 0.0033 0.0016 'International Tables Vol C Tables 4.2.6.8 and 6.1.1.4'
H H 0.0000 0.0000 'International Tables Vol C Tables 4.2.6.8 and 6.1.1.4'
N N 0.0061 0.0033 'International Tables Vol C Tables 4.2.6.8 and 6.1.1.4'
Tb Tb -0.1723 4.1537 'International Tables Vol C Tables 4.2.6.8 and 6.1.1.4'
Dy Dy -0.1892 4.4098 'International Tables Vol C Tables 4.2.6.8 and 6.1.1.4'

loop_
_exptl_crystal_colour
dark
violet

loop_
_exptl_crystal_face_index_h
_exptl_crystal_face_index_k
_exptl_crystal_face_index_l
_exptl_crystal_face_perp_dist
5 0 -2 0.0763
30 -5 14 0.1130
8 -1 30 0.1100
-30 1 13 0.0878
-25 -21 -30 0.0665
-15 8 8 0.1420
-15 26 30 0.0945
7 -4 -30 0.0908

loop_
_geom_angle_atom_site_label_1
_geom_angle_atom_site_label_2
_geom_angle_atom_site_label_3
_geom_angle
_geom_angle_site_symmetry_1
_geom_angle_site_symmetry_3
N7 Tb1 N1 73.11(14) . .
N7 Tb1 N5 73.36(14) . .
N1 Tb1 N5 115.09(14) . .
N7 Tb1 N3 114.63(14) . .
N1 Tb1 N3 73.32(13) . .
N5 Tb1 N3 72.81(14) . .
N7 Tb1 N11 152.84(13) . .
N1 Tb1 N11 133.99(14) . .
N5 Tb1 N11 91.93(14) . .
N3 Tb1 N11 81.03(12) . .
N7 Tb1 N9 133.56(14) . .
N1 Tb1 N9 80.39(14) . .
N5 Tb1 N9 153.04(13) . .
N3 Tb1 N9 92.45(13) . .
N11 Tb1 N9 63.00(14) . .
N7 Tb1 N13 92.07(12) . .
N1 Tb1 N13 152.27(12) . .
N5 Tb1 N13 81.28(12) . .
N3 Tb1 N13 134.35(12) . .
N11 Tb1 N13 62.67(12) . .
N9 Tb1 N13 94.44(12) . .
N7 Tb1 N15 80.71(13) . .
N1 Tb1 N15 91.62(13) . .
N5 Tb1 N15 134.22(13) . .
N3 Tb1 N15 152.94(14) . .
N11 Tb1 N15 94.74(12) . .
N9 Tb1 N15 62.39(13) . .
N13 Tb1 N15 62.39(12) . .
N7 Tb1 Dy1 122.56(9) . .
N1 Tb1 Dy1 122.24(11) . .
N5 Tb1 Dy1 122.67(8) . .
N3 Tb1 Dy1 122.81(10) . .
N11 Tb1 Dy1 47.34(9) . .
N9 Tb1 Dy1 47.34(7) . .
N13 Tb1 Dy1 47.10(9) . .
N15 Tb1 Dy1 47.39(8) . .
N19 Dy1 N17 73.42(16) . .
N19 Dy1 N21 73.12(15) . .
N17 Dy1 N21 114.96(15) . .
N19 Dy1 N23 114.71(15) . .
N17 Dy1 N23 72.71(15) . .
N21 Dy1 N23 73.33(14) . .
N19 Dy1 N13 142.11(14) . .
N17 Dy1 N13 144.47(13) . .
N21 Dy1 N13 84.69(14) . .
N23 Dy1 N13 86.49(14) . .
N19 Dy1 N11 83.90(15) . .
N17 Dy1 N11 142.21(14) . .
N21 Dy1 N11 85.53(14) . .
N23 Dy1 N11 145.07(15) . .
N13 Dy1 N11 63.70(13) . .
N19 Dy1 N9 85.23(13) . .
N17 Dy1 N9 84.24(13) . .
N21 Dy1 N9 144.24(13) . .
N23 Dy1 N9 142.41(14) . .
N13 Dy1 N9 96.46(12) . .
N11 Dy1 N9 63.74(13) . .
N19 Dy1 N15 144.02(14) . .
N17 Dy1 N15 85.73(14) . .
N21 Dy1 N15 142.86(15) . .
N23 Dy1 N15 85.24(13) . .
N13 Dy1 N15 63.64(13) . .
N11 Dy1 N15 96.27(12) . .
N9 Dy1 N15 63.35(12) . .
N19 Dy1 Tb1 121.59(10) . .
N17 Dy1 Tb1 122.58(9) . .
N21 Dy1 Tb1 122.46(11) . .
N23 Dy1 Tb1 123.70(11) . .
N13 Dy1 Tb1 48.37(7) . .
N11 Dy1 Tb1 47.90(9) . .
N9 Dy1 Tb1 48.09(9) . .
N15 Dy1 Tb1 48.38(9) . .
C8 N1 C1 108.0(4) . .
C8 N1 Tb1 122.1(3) . .
C1 N1 Tb1 124.9(3) . .
C9 N2 C8 124.0(5) . .
C16 N3 C9 108.3(4) . .
C16 N3 Tb1 124.5(3) . .
C9 N3 Tb1 121.9(3) . .
C16 N4 C17 123.9(4) . .
C24 N5 C17 107.1(4) . .
C24 N5 Tb1 122.3(3) . .
C17 N5 Tb1 125.0(3) . .
C24 N6 C25 123.3(4) . .
C25 N7 C32 108.0(4) . .
C25 N7 Tb1 121.0(3) . .
C32 N7 Tb1 122.7(4) . .
C1 N8 C32 124.0(4) . .
C88 N9 C81 106.3(4) . .
C88 N9 Dy1 116.1(3) . .
C81 N9 Dy1 116.4(3) . .
C88 N9 Tb1 116.4(3) . .
C81 N9 Tb1 116.4(3) . .
Dy1 N9 Tb1 84.57(11) . .
C89 N10 C88 122.6(5) . .
C96 N11 C89 108.1(4) . .
C96 N11 Dy1 118.1(3) . .
C89 N11 Dy1 115.9(4) . .
C96 N11 Tb1 114.0(4) . .
C89 N11 Tb1 114.5(3) . .
Dy1 N11 Tb1 84.76(11) . .
C97 N12 C96 122.1(5) . .
C104 N13 C97 106.9(4) . .
C104 N13 Dy1 115.7(3) . .
C97 N13 Dy1 116.2(3) . .
C104 N13 Tb1 117.3(3) . .
C97 N13 Tb1 115.4(3) . .
Dy1 N13 Tb1 84.52(11) . .
C104 N14 C105 121.8(4) . .
C112 N15 C105 107.1(4) . .
C112 N15 Dy1 116.4(4) . .
C105 N15 Dy1 114.6(3) . .
C112 N15 Tb1 116.2(3) . .
C105 N15 Tb1 117.4(3) . .
Dy1 N15 Tb1 84.23(11) . .
C112 N16 C81 122.5(5) . .
C120 N17 C113 108.1(5) . .
C120 N17 Dy1 123.4(4) . .
C113 N17 Dy1 122.6(4) . .
C120 N18 C121 123.6(5) . .
C128 N19 C121 107.8(5) . .
C128 N19 Dy1 123.5(4) . .
C121 N19 Dy1 123.6(3) . .
C129 N20 C128 122.7(5) . .
C129 N21 C136 109.6(5) . .
C129 N21 Dy1 122.2(3) . .
C136 N21 Dy1 123.3(3) . .
C137 N22 C136 123.6(4) . .
C137 N23 C144 108.3(4) . .
C137 N23 Dy1 124.0(4) . .
C144 N23 Dy1 122.4(3) . .
C144 N24 C113 123.7(5) . .
N8 C1 N1 126.8(5) . .
N8 C1 C2 123.7(4) . .
N1 C1 C2 109.5(4) . .
C7 C2 C3 120.4(5) . .
C7 C2 C1 106.2(4) . .
C3 C2 C1 133.3(5) . .
C4 C3 C2 118.4(5) . .
C3 C4 C5 120.9(5) . .
C3 C4 C33 121.3(5) . .
C5 C4 C33 117.8(5) . .
C6 C5 C4 120.3(5) . .
C6 C5 C39 119.0(5) . .
C4 C5 C39 120.7(5) . .
C5 C6 C7 118.3(5) . .
C2 C7 C6 121.7(5) . .
C2 C7 C8 107.4(4) . .
C6 C7 C8 131.0(5) . .
N2 C8 N1 128.5(5) . .
N2 C8 C7 122.5(5) . .
N1 C8 C7 108.8(4) . .
N2 C9 N3 127.3(4) . .
N2 C9 C10 124.0(5) . .
N3 C9 C10 108.6(4) . .
C11 C10 C15 120.1(5) . .
C11 C10 C9 132.7(5) . .
C15 C10 C9 107.2(5) . .
C12 C11 C10 119.7(6) . .
C11 C12 C13 120.3(5) . .
C11 C12 C45 119.5(6) . .
C13 C12 C45 120.2(6) . .
C14 C13 C12 119.8(5) . .
C14 C13 C51 117.6(6) . .
C12 C13 C51 122.6(6) . .
C15 C14 C13 119.8(6) . .
C14 C15 C10 120.3(5) . .
C14 C15 C16 132.9(5) . .
C10 C15 C16 106.7(4) . .
N4 C16 N3 127.9(4) . .
N4 C16 C15 122.9(5) . .
N3 C16 C15 109.2(5) . .
N4 C17 N5 126.3(5) . .
N4 C17 C18 124.2(4) . .
N5 C17 C18 109.5(4) . .
C23 C18 C19 120.9(5) . .
C23 C18 C17 107.1(4) . .
C19 C18 C17 132.0(5) . .
C20 C19 C18 119.2(5) . .
C19 C20 C21 119.7(5) . .
C19 C20 C57 121.6(5) . .
C21 C20 C57 118.7(5) . .
C22 C21 C20 120.2(5) . .
C22 C21 C63 120.8(5) . .
C20 C21 C63 119.0(5) . .
C21 C22 C23 119.1(5) . .
C22 C23 C18 120.9(5) . .
C22 C23 C24 132.7(5) . .
C18 C23 C24 106.4(4) . .
N6 C24 N5 127.2(5) . .
N6 C24 C23 123.2(5) . .
N5 C24 C23 109.6(4) . .
N6 C25 N7 127.6(4) . .
N6 C25 C26 122.9(5) . .
N7 C25 C26 109.4(4) . .
C31 C26 C27 121.0(5) . .
C31 C26 C25 106.5(5) . .
C27 C26 C25 132.3(5) . .
C28 C27 C26 118.6(6) . .
C27 C28 C29 120.4(6) . .
C27 C28 C69 116.5(6) . .
C29 C28 C69 122.9(6) . .
C30 C29 C28 120.3(5) . .
C30 C29 C75 118.2(6) . .
C28 C29 C75 121.4(6) . .
C29 C30 C31 118.8(6) . .
C26 C31 C30 120.7(5) . .
C26 C31 C32 107.2(4) . .
C30 C31 C32 131.9(6) . .
N8 C32 N7 127.1(5) . .
N8 C32 C31 124.3(5) . .
N7 C32 C31 108.6(5) . .
C34 C33 C4 116.5(5) . .
C33 C34 C35 111.3(5) . .
C36 C35 C34 114.4(5) . .
C37 C36 C35 113.9(5) . .
C36 C37 C38 112.4(5) . .
C40B C39 C5 120.6(11) . .
C40A C39 C5 118.0(6) . .
C39 C40A C41A 112.0(9) . .
C42A C41A C40A 111.9(14) . .
C41A C42A C43A 134(3) . .
C44A C43A C42A 102.2(16) . .
C39 C40B C41B 124(2) . .
C40B C41B C42B 128(3) . .
C41B C42B C43B 112(4) . .
C44B C43B C42B 109.6(19) . .
C12 C45 C46 110.0(7) . .
C47B C46 C45 121.8(11) . .
C47A C46 C45 108.6(10) . .
C48A C47A C46 123.9(17) . .
C47A C48A C49A 116(2) . .
C50A C49A C48A 109.7(14) . .
C48B C47B C46 123.0(18) . .
C47B C48B C49B 110.5(17) . .
C48B C49B C50B 110.0(18) . .
C52 C51 C13 111.6(7) . .
C51 C52 C53 113.5(7) . .
C54 C53 C52 114.8(9) . .
C53 C54 C55 106.7(12) . .
C56 C55 C54 123.4(15) . .
C58 C57 C20 117.0(5) . .
C57 C58 C59 110.4(5) . .
C60 C59 C58 113.7(5) . .
C61 C60 C59 113.3(5) . .
C60 C61 C62 111.5(5) . .
C64 C63 C21 117.5(5) . .
C63 C64 C65 111.6(6) . .
C66A C65 C64 112.9(9) . .
C66B C65 C64 107.6(15) . .
C67A C66A C65 113.9(13) . .
C66A C67A C68A 100.1(16) . .
C67B C66B C65 117(2) . .
C68B C67B C66B 110.9(15) . .
C28 C69 C70 110.9(7) . .
C71 C70 C69 114.2(11) . .
C72 C71 C70 107.3(12) . .
C71 C72 C73 106.3(13) . .
C74 C73 C72 103.5(11) . .
C76 C75 C29 114.3(5) . .
C75 C76 C77 109.8(5) . .
C78 C77 C76 114.0(6) . .
C77 C78 C79 112.1(6) . .
C80 C79 C78 113.3(7) . .
N16 C81 N9 126.6(5) . .
N16 C81 C82 123.4(5) . .
N9 C81 C82 110.0(5) . .
C87 C82 C83 122.2(6) . .
C87 C82 C81 106.2(6) . .
C83 C82 C81 131.7(6) . .
C84 C83 C82 117.3(8) . .
C83 C84 C85 122.2(8) . .
C84 C85 C86 123.0(7) . .
C85 C86 C87 114.9(7) . .
C82 C87 C86 120.4(7) . .
C82 C87 C88 108.2(5) . .
C86 C87 C88 131.4(7) . .
N10 C88 N9 126.8(5) . .
N10 C88 C87 123.8(5) . .
N9 C88 C87 109.3(5) . .
N10 C89 N11 128.0(5) . .
N10 C89 C90 124.4(5) . .
N11 C89 C90 107.6(6) . .
C95 C90 C91 121.4(6) . .
C95 C90 C89 108.6(5) . .
C91 C90 C89 129.9(7) . .
C92 C91 C90 115.7(8) . .
C91 C92 C93 123.0(7) . .
C92 C93 C94 121.7(8) . .
C95 C94 C93 114.7(8) . .
C90 C95 C94 123.4(6) . .
C90 C95 C96 106.5(5) . .
C94 C95 C96 130.1(7) . .
N12 C96 N11 127.6(5) . .
N12 C96 C95 123.2(5) . .
N11 C96 C95 109.2(5) . .
N12 C97 N13 127.3(5) . .
N12 C97 C98 123.3(5) . .
N13 C97 C98 109.4(4) . .
C103 C98 C99 121.9(5) . .
C103 C98 C97 106.9(5) . .
C99 C98 C97 131.1(5) . .
C100 C99 C98 116.7(6) . .
C99 C100 C101 122.1(6) . .
C100 C101 C102 122.7(6) . .
C101 C102 C103 115.7(6) . .
C98 C103 C102 120.8(6) . .
C98 C103 C104 107.6(5) . .
C102 C103 C104 131.6(5) . .
N14 C104 N13 127.3(5) . .
N14 C104 C103 123.5(5) . .
N13 C104 C103 109.2(4) . .
N14 C105 N15 128.0(4) . .
N14 C105 C106 122.1(5) . .
N15 C105 C106 109.9(5) . .
C111 C106 C107 121.0(5) . .
C111 C106 C105 106.9(5) . .
C107 C106 C105 132.1(6) . .
C108 C107 C106 118.3(7) . .
C109 C108 C107 119.6(7) . .
C108 C109 C110 124.4(7) . .
C111 C110 C109 115.3(7) . .
C106 C111 C110 121.4(6) . .
C106 C111 C112 106.4(5) . .
C110 C111 C112 132.1(6) . .
N16 C112 N15 127.8(5) . .
N16 C112 C111 122.4(5) . .
N15 C112 C111 109.7(5) . .
N24 C113 N17 127.2(5) . .
N24 C113 C114 123.8(5) . .
N17 C113 C114 109.0(5) . .
C115 C114 C119 121.8(6) . .
C115 C114 C113 132.0(6) . .
C119 C114 C113 106.1(5) . .
C116 C115 C114 117.7(6) . .
C115 C116 C117 120.8(7) . .
C116 C117 C118 122.2(7) . .
C117 C118 C119 117.0(6) . .
C118 C119 C114 120.4(6) . .
C118 C119 C120 132.1(6) . .
C114 C119 C120 107.5(5) . .
N18 C120 N17 128.2(6) . .
N18 C120 C119 122.6(5) . .
N17 C120 C119 109.2(5) . .
N18 C121 N19 127.6(5) . .
N18 C121 C122 123.5(6) . .
N19 C121 C122 108.8(5) . .
C127 C122 C123 121.7(6) . .
C127 C122 C121 106.8(5) . .
C123 C122 C121 131.5(7) . .
C124 C123 C122 116.2(7) . .
C125 C124 C123 123.4(7) . .
C124 C125 C126 121.1(7) . .
C125 C126 C127 115.8(7) . .
C122 C127 C126 121.8(6) . .
C122 C127 C128 106.6(5) . .
C126 C127 C128 131.6(7) . .
N20 C128 N19 127.3(5) . .
N20 C128 C127 122.6(5) . .
N19 C128 C127 109.9(6) . .
N20 C129 N21 128.8(5) . .
N20 C129 C130 122.7(5) . .
N21 C129 C130 108.4(5) . .
C131 C130 C135 121.5(6) . .
C131 C130 C129 132.5(6) . .
C135 C130 C129 106.0(5) . .
C130 C131 C132 117.0(7) . .
C133 C132 C131 121.2(7) . .
C132 C133 C134 122.9(7) . .
C133 C134 C135 115.9(7) . .
C130 C135 C134 121.4(6) . .
C130 C135 C136 107.4(5) . .
C134 C135 C136 131.1(6) . .
N22 C136 N21 128.7(5) . .
N22 C136 C135 122.9(5) . .
N21 C136 C135 108.3(5) . .
N22 C137 N23 127.4(5) . .
N22 C137 C138 123.2(5) . .
N23 C137 C138 109.4(5) . .
C143 C138 C139 120.2(5) . .
C143 C138 C137 107.3(5) . .
C139 C138 C137 132.4(6) . .
C140 C139 C138 116.7(6) . .
C141 C140 C139 123.0(6) . .
C140 C141 C142 120.4(6) . .
C143 C142 C141 117.3(6) . .
C142 C143 C138 122.3(5) . .
C142 C143 C144 131.3(6) . .
C138 C143 C144 106.4(5) . .
N24 C144 N23 128.3(5) . .
N24 C144 C143 123.4(5) . .
N23 C144 C143 108.3(5) . .
C145 C146 C147 97.7(18) . .
C148 C147 C146 103(3) . .
C147 C148 C149 113(3) . .
C150 C149 C148 106.6(18) . .

loop_
_geom_bond_atom_site_label_1
_geom_bond_atom_site_label_2
_geom_bond_distance
_geom_bond_site_symmetry_2
Tb1 N7 2.334(4) .
Tb1 N1 2.343(4) .
Tb1 N5 2.344(4) .
Tb1 N3 2.355(4) .
Tb1 N11 2.614(4) .
Tb1 N9 2.623(4) .
Tb1 N13 2.635(3) .
Tb1 N15 2.636(4) .
Dy1 N19 2.339(4) .
Dy1 N17 2.341(5) .
Dy1 N21 2.344(4) .
Dy1 N23 2.352(4) .
Dy1 N13 2.582(4) .
Dy1 N11 2.591(4) .
Dy1 N9 2.592(3) .
Dy1 N15 2.596(4) .
N1 C8 1.369(6) .
N1 C1 1.377(6) .
N2 C9 1.312(6) .
N2 C8 1.321(6) .
N3 C16 1.373(6) .
N3 C9 1.395(6) .
N4 C16 1.325(6) .
N4 C17 1.339(6) .
N5 C24 1.376(6) .
N5 C17 1.390(6) .
N6 C24 1.334(6) .
N6 C25 1.345(6) .
N7 C25 1.368(7) .
N7 C32 1.384(6) .
N8 C1 1.332(6) .
N8 C32 1.334(7) .
N9 C88 1.382(6) .
N9 C81 1.392(7) .
N10 C89 1.315(8) .
N10 C88 1.323(7) .
N11 C96 1.375(7) .
N11 C89 1.402(7) .
N12 C97 1.322(6) .
N12 C96 1.325(7) .
N13 C104 1.389(6) .
N13 C97 1.391(6) .
N14 C104 1.325(6) .
N14 C105 1.330(7) .
N15 C112 1.369(7) .
N15 C105 1.385(6) .
N16 C112 1.319(7) .
N16 C81 1.326(7) .
N17 C120 1.379(7) .
N17 C113 1.386(6) .
N18 C120 1.310(7) .
N18 C121 1.330(7) .
N19 C128 1.356(7) .
N19 C121 1.391(7) .
N20 C129 1.323(7) .
N20 C128 1.344(8) .
N21 C129 1.369(7) .
N21 C136 1.371(7) .
N22 C137 1.318(7) .
N22 C136 1.328(7) .
N23 C137 1.379(7) .
N23 C144 1.383(7) .
N24 C144 1.303(7) .
N24 C113 1.323(7) .
C1 C2 1.457(7) .
C2 C7 1.378(7) .
C2 C3 1.400(7) .
C3 C4 1.385(8) .
C4 C5 1.412(8) .
C4 C33 1.533(7) .
C5 C6 1.382(7) .
C5 C39 1.519(8) .
C6 C7 1.395(7) .
C7 C8 1.461(7) .
C9 C10 1.441(7) .
C10 C11 1.386(7) .
C10 C15 1.401(8) .
C11 C12 1.385(8) .
C12 C13 1.405(9) .
C12 C45 1.521(8) .
C13 C14 1.389(8) .
C13 C51 1.524(8) .
C14 C15 1.383(7) .
C15 C16 1.449(7) .
C17 C18 1.440(7) .
C18 C23 1.389(7) .
C18 C19 1.389(7) .
C19 C20 1.383(7) .
C20 C21 1.433(7) .
C20 C57 1.522(7) .
C21 C22 1.383(7) .
C21 C63 1.521(8) .
C22 C23 1.385(7) .
C23 C24 1.455(7) .
C25 C26 1.457(6) .
C26 C31 1.381(8) .
C26 C27 1.396(7) .
C27 C28 1.379(8) .
C28 C29 1.419(9) .
C28 C69 1.543(9) .
C29 C30 1.380(8) .
C29 C75 1.538(8) .
C30 C31 1.393(7) .
C31 C32 1.455(7) .
C33 C34 1.509(8) .
C34 C35 1.526(7) .
C35 C36 1.521(8) .
C36 C37 1.492(7) .
C37 C38 1.512(8) .
C39 C40B 1.36(2) .
C39 C40A 1.479(12) .
C40A C41A 1.538(14) .
C41A C42A 1.512(16) .
C42A C43A 1.599(19) .
C43A C44A 1.58(2) .
C40B C41B 1.565(18) .
C41B C42B 1.57(2) .
C42B C43B 1.58(2) .
C43B C44B 1.475(19) .
C45 C46 1.637(12) .
C46 C47B 1.541(15) .
C46 C47A 1.626(14) .
C47A C48A 1.477(17) .
C48A C49A 1.480(16) .
C49A C50A 1.471(17) .
C47B C48B 1.474(16) .
C48B C49B 1.481(16) .
C49B C50B 1.551(17) .
C51 C52 1.497(10) .
C52 C53 1.570(9) .
C53 C54 1.489(15) .
C54 C55 1.584(15) .
C55 C56 1.199(13) .
C57 C58 1.522(7) .
C58 C59 1.530(7) .
C59 C60 1.529(7) .
C60 C61 1.511(7) .
C61 C62 1.527(8) .
C63 C64 1.479(8) .
C64 C65 1.555(9) .
C65 C66A 1.542(9) .
C65 C66B 1.550(10) .
C66A C67A 1.532(10) .
C67A C68A 1.556(10) .
C66B C67B 1.540(10) .
C67B C68B 1.535(10) .
C69 C70 1.632(13) .
C70 C71 1.56(2) .
C71 C72 1.406(17) .
C72 C73 1.686(18) .
C73 C74 1.467(17) .
C75 C76 1.516(8) .
C76 C77 1.554(8) .
C77 C78 1.503(8) .
C78 C79 1.549(8) .
C79 C80 1.505(9) .
C81 C82 1.441(8) .
C82 C87 1.372(8) .
C82 C83 1.395(9) .
C83 C84 1.345(10) .
C84 C85 1.362(11) .
C85 C86 1.395(11) .
C86 C87 1.428(8) .
C87 C88 1.436(8) .
C89 C90 1.454(8) .
C90 C95 1.369(9) .
C90 C91 1.411(8) .
C91 C92 1.371(12) .
C92 C93 1.383(14) .
C93 C94 1.410(11) .
C94 C95 1.392(9) .
C95 C96 1.464(7) .
C97 C98 1.438(7) .
C98 C103 1.383(7) .
C98 C99 1.403(8) .
C99 C100 1.361(9) .
C100 C101 1.374(9) .
C101 C102 1.389(9) .
C102 C103 1.411(8) .
C103 C104 1.435(7) .
C105 C106 1.443(7) .
C106 C111 1.383(9) .
C106 C107 1.399(7) .
C107 C108 1.388(9) .
C108 C109 1.355(11) .
C109 C110 1.401(10) .
C110 C111 1.400(8) .
C111 C112 1.462(7) .
C113 C114 1.465(8) .
C114 C115 1.381(8) .
C114 C119 1.397(8) .
C115 C116 1.376(9) .
C116 C117 1.386(9) .
C117 C118 1.386(9) .
C118 C119 1.391(8) .
C119 C120 1.446(8) .
C121 C122 1.456(7) .
C122 C127 1.381(9) .
C122 C123 1.398(8) .
C123 C124 1.378(9) .
C124 C125 1.378(10) .
C125 C126 1.402(10) .
C126 C127 1.415(8) .
C127 C128 1.459(8) .
C129 C130 1.472(8) .
C130 C131 1.381(8) .
C130 C135 1.397(8) .
C131 C132 1.412(10) .
C132 C133 1.358(10) .
C133 C134 1.399(10) .
C134 C135 1.403(9) .
C135 C136 1.456(8) .
C137 C138 1.437(7) .
C138 C143 1.396(8) .
C138 C139 1.399(7) .
C139 C140 1.396(8) .
C140 C141 1.373(9) .
C141 C142 1.395(8) .
C142 C143 1.386(7) .
C143 C144 1.467(7) .
C145 C146 1.35(2) .
C146 C147 1.60(3) .
C147 C148 1.10(3) .
C148 C149 1.61(3) .
C149 C150 1.53(2) .
